data_7020409
loop_
_publ_author_name
'Newman, Paul D.'
'Cavell, Kingsley J.'
'Kariuki, Benson M.'

_publ_section_title
;
 Variable coordination of a chiral diphosphine containing an amidinium/NHC
 group within its backbone: \m-P,P', \k2-P,P' and \k3-P,C,P' coordination
 modes.
;
_journal_issue 40
_journal_name_full 'Dalton transactions (Cambridge, England : 2003)'
_journal_page_first 12395
_journal_page_last 12407
_journal_paper_doi 10.1039/c2dt31475d
_journal_volume 41
_journal_year 2012
_chemical_absolute_configuration ad
_chemical_formula_moiety 'C47 H47 N2 P2, P F6'
_chemical_formula_sum 'C47 H47 F6 N2 P3'
_chemical_formula_weight 846.78
_chemical_name_systematic
;
?
;
_space_group_IT_number 1
_symmetry_cell_setting triclinic
_symmetry_space_group_name_Hall 'P 1'
_symmetry_space_group_name_H-M 'P 1'
_atom_sites_solution_hydrogens geom
_atom_sites_solution_primary direct
_atom_sites_solution_secondary difmap
_audit_creation_method SHELXL-97
_cell_angle_alpha 86.162(2)
_cell_angle_beta 75.759(2)
_cell_angle_gamma 74.124(2)
_cell_formula_units_Z 2
_cell_length_a 11.9727(5)
_cell_length_b 13.6776(6)
_cell_length_c 13.8349(5)
_cell_measurement_reflns_used 10801
_cell_measurement_temperature 150(2)
_cell_measurement_theta_max 27.50
_cell_measurement_theta_min 3.05
_cell_volume 2112.19(15)
_computing_cell_refinement DENZO/SCALEPACK
_computing_data_collection 'cOLLECT,Nonius BV, 1997-2001'
_computing_data_reduction DENZO/SCALEPACK
_computing_structure_refinement SHELXL-97
_computing_structure_solution SHELXs-97
_diffrn_ambient_temperature 150(2)
_diffrn_measured_fraction_theta_full 0.994
_diffrn_measured_fraction_theta_max 0.994
_diffrn_measurement_device_type 'Nonius KappaCCD'
_diffrn_measurement_method 'CCD scans'
_diffrn_radiation_monochromator graphite
_diffrn_radiation_source 'fine-focus sealed tube'
_diffrn_radiation_type MoK\a
_diffrn_radiation_wavelength 0.71073
_diffrn_reflns_av_R_equivalents 0.0000
_diffrn_reflns_av_sigmaI/netI 0.0710
_diffrn_reflns_limit_h_max 15
_diffrn_reflns_limit_h_min -14
_diffrn_reflns_limit_k_max 17
_diffrn_reflns_limit_k_min -17
_diffrn_reflns_limit_l_max 17
_diffrn_reflns_limit_l_min -17
_diffrn_reflns_number 14999
_diffrn_reflns_theta_full 27.50
_diffrn_reflns_theta_max 27.50
_diffrn_reflns_theta_min 3.04
_exptl_absorpt_coefficient_mu 0.203
_exptl_absorpt_correction_T_max 0.9415
_exptl_absorpt_correction_T_min 0.9415
_exptl_absorpt_correction_type empirical
_exptl_absorpt_process_details Denzo/Scalepack
_exptl_crystal_colour colourless
_exptl_crystal_density_diffrn 1.331
_exptl_crystal_density_method 'not measured'
_exptl_crystal_description block
_exptl_crystal_F_000 884
_exptl_crystal_size_max 0.30
_exptl_crystal_size_mid 0.30
_exptl_crystal_size_min 0.30
_refine_diff_density_max 0.284
_refine_diff_density_min -0.321
_refine_diff_density_rms 0.066
_refine_ls_abs_structure_details 'Flack H D (1983), Acta Cryst. A39, 876-881'
_refine_ls_abs_structure_Flack 0.03(12)
_refine_ls_extinction_method none
_refine_ls_goodness_of_fit_ref 1.047
_refine_ls_hydrogen_treatment constr
_refine_ls_matrix_type full
_refine_ls_number_parameters 1179
_refine_ls_number_reflns 14999
_refine_ls_number_restraints 606
_refine_ls_restrained_S_all 1.055
_refine_ls_R_factor_all 0.1009
_refine_ls_R_factor_gt 0.0631
_refine_ls_shift/su_max 0.001
_refine_ls_shift/su_mean 0.000
_refine_ls_structure_factor_coef Fsqd
_refine_ls_weighting_details 'calc w=1/[\s^2^(Fo^2^)+(0.0543P)^2^+1.9829P] where P=(Fo^2^+2Fc^2^)/3'
_refine_ls_weighting_scheme calc
_refine_ls_wR_factor_gt 0.1297
_refine_ls_wR_factor_ref 0.1500
_reflns_number_gt 10801
_reflns_number_total 14999
_reflns_threshold_expression >2sigma(I)
_cod_data_source_file c2dt31475d.txt
_cod_data_source_block kjc1132
_cod_depositor_comments
;
The following automatic conversions were performed:

'_symmetry_cell_setting' value 'Triclinic' changed to 'triclinic'
according to /home/saulius/struct/CIF-dictionaries/cif_core.dic
dictionary named 'cif_core.dic' version 2.4.2 from
2011-04-26.

'_exptl_absorpt_correction_type' value 'Empirical'
changed to 'empirical' according to
/home/saulius/struct/CIF-dictionaries/cif_core.dic dictionary named
'cif_core.dic' version 2.4.2 from 2011-04-26.

Automatic conversion script
Id: cif_fix_values 1891 2012-01-12 08:04:46Z andrius 
;
_cod_original_sg_symbol_H-M P1
_cod_database_code 7020409

loop_
_symmetry_equiv_pos_as_xyz
'x, y, z'

loop_
_atom_site_label
_atom_site_type_symbol
_atom_site_fract_x
_atom_site_fract_y
_atom_site_fract_z
_atom_site_U_iso_or_equiv
_atom_site_adp_type
_atom_site_occupancy
_atom_site_symmetry_multiplicity
_atom_site_calc_flag
_atom_site_refinement_flags
_atom_site_disorder_assembly
_atom_site_disorder_group
C1 C 0.2910(6) 0.5416(5) 0.4096(5) 0.0302(14) Uani 1 1 d . . .
H1 H 0.2396 0.5344 0.4724 0.036 Uiso 1 1 calc R . .
C2 C 0.3353(5) 0.5486(6) 0.2271(4) 0.0539(18) Uani 1 1 d . . .
C3 C 0.4080(5) 0.6204(5) 0.2391(4) 0.0508(16) Uani 1 1 d . . .
C4 C 0.4795(5) 0.5574(4) 0.3097(4) 0.0408(13) Uani 1 1 d . . .
H4 H 0.5475 0.5845 0.3146 0.049 Uiso 1 1 calc R . .
C5 C 0.5229(5) 0.4507(5) 0.2652(5) 0.0541(17) Uani 1 1 d . . .
H5A H 0.5267 0.3987 0.3186 0.065 Uiso 1 1 calc R . .
H5B H 0.6034 0.4402 0.2200 0.065 Uiso 1 1 calc R . .
C6 C 0.4308(6) 0.4434(6) 0.2072(5) 0.0649(19) Uani 1 1 d . . .
H6A H 0.3946 0.3869 0.2325 0.078 Uiso 1 1 calc R . .
H6B H 0.4682 0.4331 0.1350 0.078 Uiso 1 1 calc R . .
C7 C 0.2626(8) 0.5789(9) 0.1494(6) 0.082(3) Uani 1 1 d . . .
H7A H 0.2234 0.5259 0.1442 0.123 Uiso 1 1 calc R . .
H7B H 0.3153 0.5873 0.0847 0.123 Uiso 1 1 calc R . .
H7C H 0.2018 0.6432 0.1689 0.123 Uiso 1 1 calc R . .
C8 C 0.3319(6) 0.7260(5) 0.2791(5) 0.0572(19) Uani 1 1 d . . .
H8A H 0.3835 0.7640 0.2952 0.086 Uiso 1 1 calc R . .
H8B H 0.2716 0.7184 0.3393 0.086 Uiso 1 1 calc R . .
H8C H 0.2922 0.7629 0.2283 0.086 Uiso 1 1 calc R . .
C9 C 0.4956(7) 0.6354(8) 0.1394(5) 0.081(3) Uani 1 1 d . . .
H9A H 0.5494 0.6731 0.1520 0.122 Uiso 1 1 calc R . .
H9B H 0.4500 0.6737 0.0927 0.122 Uiso 1 1 calc R . .
H9C H 0.5425 0.5689 0.1106 0.122 Uiso 1 1 calc R . .
C10 C 0.1412(6) 0.5101(6) 0.3323(5) 0.0407(17) Uani 1 1 d . . .
H10A H 0.1588 0.4518 0.2872 0.049 Uiso 1 1 calc R . .
H10B H 0.0851 0.5679 0.3076 0.049 Uiso 1 1 calc R . .
C11 C 0.0805(5) 0.4823(5) 0.4352(5) 0.0340(15) Uani 1 1 d . . .
C12 C 0.0085(6) 0.5549(5) 0.5061(5) 0.0295(15) Uani 1 1 d . . .
C13 C -0.0493(6) 0.5224(5) 0.5987(5) 0.0342(15) Uani 1 1 d . . .
H13 H -0.1014 0.5708 0.6470 0.041 Uiso 1 1 calc R . .
C14 C -0.0297(6) 0.4182(6) 0.6194(6) 0.0452(18) Uani 1 1 d . . .
H14 H -0.0671 0.3960 0.6825 0.054 Uiso 1 1 calc R . .
C15 C 0.0439(6) 0.3477(5) 0.5481(6) 0.0480(19) Uani 1 1 d . . .
H15 H 0.0567 0.2770 0.5620 0.058 Uiso 1 1 calc R . .
C16 C 0.0977(6) 0.3798(5) 0.4581(6) 0.0443(18) Uani 1 1 d . . .
H16 H 0.1483 0.3309 0.4096 0.053 Uiso 1 1 calc R . .
C17 C -0.1662(6) 0.7424(5) 0.5423(5) 0.0341(15) Uani 1 1 d . . .
C18 C -0.2534(6) 0.7193(5) 0.5038(6) 0.0494(19) Uani 1 1 d . . .
H18 H -0.2293 0.6759 0.4474 0.059 Uiso 1 1 calc R . .
C19 C -0.3750(7) 0.7585(6) 0.5459(7) 0.061(2) Uani 1 1 d . . .
H19 H -0.4331 0.7406 0.5199 0.073 Uiso 1 1 calc R . .
C20 C -0.4090(7) 0.8230(6) 0.6251(7) 0.056(2) Uani 1 1 d . . .
H20 H -0.4917 0.8496 0.6547 0.068 Uiso 1 1 calc R . .
C21 C -0.3262(7) 0.8499(6) 0.6626(6) 0.0501(19) Uani 1 1 d . . .
H21 H -0.3517 0.8956 0.7173 0.060 Uiso 1 1 calc R . .
C22 C -0.2046(6) 0.8107(5) 0.6211(5) 0.0424(18) Uani 1 1 d . . .
H22 H -0.1477 0.8308 0.6468 0.051 Uiso 1 1 calc R . .
C23 C 0.0721(6) 0.7316(5) 0.5521(5) 0.0305(14) Uani 1 1 d . . .
C24 C 0.0966(6) 0.6870(5) 0.6406(5) 0.0374(16) Uani 1 1 d . . .
H24 H 0.0681 0.6298 0.6661 0.045 Uiso 1 1 calc R . .
C25 C 0.1613(7) 0.7241(5) 0.6918(5) 0.0429(18) Uani 1 1 d . . .
H25 H 0.1768 0.6925 0.7522 0.052 Uiso 1 1 calc R . .
C26 C 0.2039(7) 0.8068(6) 0.6559(6) 0.0465(19) Uani 1 1 d . . .
H26 H 0.2488 0.8320 0.6914 0.056 Uiso 1 1 calc R . .
C27 C 0.1813(7) 0.8529(6) 0.5684(6) 0.051(2) Uani 1 1 d . . .
H27 H 0.2102 0.9101 0.5437 0.061 Uiso 1 1 calc R . .
C28 C 0.1159(7) 0.8153(5) 0.5160(5) 0.0423(18) Uani 1 1 d . . .
H28 H 0.1011 0.8468 0.4554 0.051 Uiso 1 1 calc R . .
C29 C 0.4299(6) 0.5660(5) 0.4999(5) 0.0311(15) Uani 1 1 d . . .
H29A H 0.3591 0.5726 0.5565 0.037 Uiso 1 1 calc R . .
H29B H 0.4560 0.6291 0.4966 0.037 Uiso 1 1 calc R . .
C30 C 0.5293(6) 0.4767(5) 0.5184(5) 0.0329(15) Uani 1 1 d . . .
C31 C 0.5090(6) 0.3891(5) 0.5695(4) 0.0303(15) Uani 1 1 d . . .
C32 C 0.6066(6) 0.3083(5) 0.5795(5) 0.0331(15) Uani 1 1 d . . .
H32 H 0.5931 0.2484 0.6136 0.040 Uiso 1 1 calc R . .
C33 C 0.7240(7) 0.3145(5) 0.5402(5) 0.0397(17) Uani 1 1 d . . .
H33 H 0.7894 0.2593 0.5479 0.048 Uiso 1 1 calc R . .
C34 C 0.7443(6) 0.4014(6) 0.4900(5) 0.0404(17) Uani 1 1 d . . .
H34 H 0.8235 0.4064 0.4624 0.048 Uiso 1 1 calc R . .
C35 C 0.6456(6) 0.4820(5) 0.4807(5) 0.0351(16) Uani 1 1 d . . .
H35 H 0.6593 0.5421 0.4474 0.042 Uiso 1 1 calc R . .
C36 C 0.3691(6) 0.2495(5) 0.6624(4) 0.0291(14) Uani 1 1 d . . .
C37 C 0.3373(6) 0.1807(5) 0.6122(5) 0.0340(15) Uani 1 1 d . . .
H37 H 0.3120 0.1996 0.5521 0.041 Uiso 1 1 calc R . .
C38 C 0.3429(6) 0.0826(5) 0.6518(5) 0.0425(17) Uani 1 1 d . . .
H38 H 0.3225 0.0349 0.6172 0.051 Uiso 1 1 calc R . .
C39 C 0.3772(6) 0.0542(5) 0.7397(5) 0.0399(17) Uani 1 1 d . . .
H39 H 0.3797 -0.0123 0.7656 0.048 Uiso 1 1 calc R . .
C40 C 0.4080(6) 0.1225(5) 0.7896(5) 0.0378(16) Uani 1 1 d . . .
H40 H 0.4321 0.1032 0.8502 0.045 Uiso 1 1 calc R . .
C41 C 0.4040(6) 0.2200(5) 0.7518(5) 0.0388(17) Uani 1 1 d . . .
H41 H 0.4252 0.2669 0.7869 0.047 Uiso 1 1 calc R . .
C42 C 0.2990(6) 0.4503(4) 0.7309(5) 0.0303(15) Uani 1 1 d . . .
C43 C 0.1788(7) 0.4612(5) 0.7786(5) 0.0409(17) Uani 1 1 d . . .
H43 H 0.1311 0.4325 0.7493 0.049 Uiso 1 1 calc R . .
C44 C 0.1285(7) 0.5134(5) 0.8680(5) 0.0453(19) Uani 1 1 d . . .
H44 H 0.0466 0.5207 0.8995 0.054 Uiso 1 1 calc R . .
C45 C 0.1983(8) 0.5552(5) 0.9117(5) 0.048(2) Uani 1 1 d . . .
H45 H 0.1646 0.5903 0.9734 0.058 Uiso 1 1 calc R . .
C46 C 0.3171(7) 0.5451(5) 0.8644(5) 0.0439(19) Uani 1 1 d . . .
H46 H 0.3650 0.5741 0.8932 0.053 Uiso 1 1 calc R . .
C47 C 0.3664(7) 0.4923(5) 0.7744(5) 0.0381(16) Uani 1 1 d . . .
H47 H 0.4482 0.4854 0.7426 0.046 Uiso 1 1 calc R . .
C48 C -0.1997(5) 0.0833(5) 1.1478(4) 0.0272(14) Uani 1 1 d . . .
H48 H -0.1599 0.1122 1.0897 0.033 Uiso 1 1 calc R . .
C49 C -0.2162(5) 0.0232(4) 1.3179(4) 0.0379(13) Uani 1 1 d . . .
C50 C -0.3518(5) 0.0630(4) 1.3266(4) 0.0393(13) Uani 1 1 d . . .
C51 C -0.3605(5) 0.0108(4) 1.2348(4) 0.0366(12) Uani 1 1 d . . .
H51 H -0.4451 0.0164 1.2331 0.044 Uiso 1 1 calc R . .
C52 C -0.2886(5) -0.0994(5) 1.2431(4) 0.0475(15) Uani 1 1 d . . .
H52A H -0.2543 -0.1316 1.1766 0.057 Uiso 1 1 calc R . .
H52B H -0.3391 -0.1399 1.2854 0.057 Uiso 1 1 calc R . .
C53 C -0.1890(5) -0.0898(5) 1.2920(5) 0.0459(15) Uani 1 1 d . . .
H53A H -0.1890 -0.1320 1.3530 0.055 Uiso 1 1 calc R . .
H53B H -0.1097 -0.1125 1.2451 0.055 Uiso 1 1 calc R . .
C54 C -0.1742(7) 0.0406(6) 1.4089(5) 0.0489(19) Uani 1 1 d . . .
H54A H -0.0876 0.0115 1.3971 0.073 Uiso 1 1 calc R . .
H54B H -0.2145 0.0078 1.4671 0.073 Uiso 1 1 calc R . .
H54C H -0.1936 0.1137 1.4213 0.073 Uiso 1 1 calc R . .
C55 C -0.4232(7) 0.0221(6) 1.4209(5) 0.0533(18) Uani 1 1 d . . .
H55A H -0.4223 0.0581 1.4795 0.080 Uiso 1 1 calc R . .
H55B H -0.3868 -0.0507 1.4275 0.080 Uiso 1 1 calc R . .
H55C H -0.5059 0.0328 1.4158 0.080 Uiso 1 1 calc R . .
C56 C -0.3991(6) 0.1791(5) 1.3249(4) 0.0466(15) Uani 1 1 d . . .
H56A H -0.3871 0.2081 1.3832 0.070 Uiso 1 1 calc R . .
H56B H -0.4846 0.1975 1.3264 0.070 Uiso 1 1 calc R . .
H56C H -0.3560 0.2059 1.2639 0.070 Uiso 1 1 calc R . .
C57 C -0.0470(5) 0.1066(5) 1.2263(5) 0.0314(14) Uani 1 1 d . . .
H57A H -0.0685 0.1622 1.2752 0.038 Uiso 1 1 calc R . .
H57B H 0.0124 0.0490 1.2478 0.038 Uiso 1 1 calc R . .
C58 C 0.0083(6) 0.1422(5) 1.1264(4) 0.0300(14) Uani 1 1 d . . .
C59 C 0.0825(6) 0.0726(5) 1.0507(5) 0.0302(15) Uani 1 1 d . . .
C60 C 0.1345(6) 0.1114(5) 0.9616(5) 0.0372(16) Uani 1 1 d . . .
H60 H 0.1846 0.0653 0.9104 0.045 Uiso 1 1 calc R . .
C64 C 0.2611(6) -0.1137(5) 1.0055(5) 0.0374(16) Uani 1 1 d . . .
C67 C 0.5026(7) -0.1867(6) 0.9119(6) 0.056(2) Uani 1 1 d . . .
H67 H 0.5850 -0.2108 0.8803 0.067 Uiso 1 1 calc R . .
C68 C 0.4178(7) -0.2178(6) 0.8800(6) 0.053(2) Uani 1 1 d . . .
H68 H 0.4415 -0.2650 0.8266 0.063 Uiso 1 1 calc R . .
C69 C 0.2971(6) -0.1804(5) 0.9259(5) 0.0398(17) Uani 1 1 d . . .
H69 H 0.2388 -0.2009 0.9023 0.048 Uiso 1 1 calc R . .
C70 C 0.0210(6) -0.1045(5) 0.9992(5) 0.0325(15) Uani 1 1 d . . .
C71 C -0.0023(6) -0.0581(6) 0.9106(5) 0.0409(17) Uani 1 1 d . . .
H71 H 0.0256 -0.0003 0.8866 0.049 Uiso 1 1 calc R . .
C72 C -0.0656(6) -0.0954(6) 0.8576(5) 0.0437(18) Uani 1 1 d . . .
H72 H -0.0819 -0.0626 0.7980 0.052 Uiso 1 1 calc R . .
C73 C -0.1055(7) -0.1806(6) 0.8914(6) 0.049(2) Uani 1 1 d . . .
H73 H -0.1481 -0.2069 0.8547 0.059 Uiso 1 1 calc R . .
C74 C -0.0825(7) -0.2265(6) 0.9787(6) 0.052(2) Uani 1 1 d . . .
H74 H -0.1103 -0.2845 1.0025 0.062 Uiso 1 1 calc R . .
C75 C -0.0198(6) -0.1895(5) 1.0316(5) 0.0392(17) Uani 1 1 d . . .
H75 H -0.0042 -0.2225 1.0913 0.047 Uiso 1 1 calc R . .
C76 C -0.3290(6) 0.0573(5) 1.0473(5) 0.0320(15) Uani 1 1 d . . .
H76A H -0.3503 -0.0065 1.0405 0.038 Uiso 1 1 calc R . .
H76B H -0.2587 0.0593 0.9924 0.038 Uiso 1 1 calc R . .
C77 C -0.4327(6) 0.1466(5) 1.0359(4) 0.0275(14) Uani 1 1 d . . .
C78 C -0.4124(6) 0.2351(5) 0.9820(4) 0.0288(14) Uani 1 1 d . . .
C79 C -0.5124(6) 0.3115(5) 0.9712(5) 0.0355(16) Uani 1 1 d . . .
H79 H -0.5014 0.3711 0.9351 0.043 Uiso 1 1 calc R . .
C80 C -0.6274(6) 0.3035(5) 1.0113(5) 0.0361(16) Uani 1 1 d . . .
H80 H -0.6936 0.3571 1.0018 0.043 Uiso 1 1 calc R . .
C81 C -0.6467(6) 0.2187(5) 1.0648(5) 0.0369(16) Uani 1 1 d . . .
H81 H -0.7258 0.2141 1.0934 0.044 Uiso 1 1 calc R . .
C82 C -0.5501(6) 0.1406(5) 1.0763(5) 0.0369(16) Uani 1 1 d . . .
H82 H -0.5633 0.0815 1.1122 0.044 Uiso 1 1 calc R . .
C83 C -0.2031(6) 0.1760(5) 0.8205(5) 0.0325(15) Uani 1 1 d . . .
C84 C -0.2715(6) 0.1323(5) 0.7754(5) 0.0333(15) Uani 1 1 d . . .
H84 H -0.3529 0.1372 0.8069 0.040 Uiso 1 1 calc R . .
C85 C -0.2197(7) 0.0818(5) 0.6848(5) 0.0441(19) Uani 1 1 d . . .
H85 H -0.2667 0.0535 0.6542 0.053 Uiso 1 1 calc R . .
C86 C -0.1020(7) 0.0722(6) 0.6389(5) 0.0459(19) Uani 1 1 d . . .
H86 H -0.0675 0.0361 0.5778 0.055 Uiso 1 1 calc R . .
C87 C -0.0337(7) 0.1146(5) 0.6809(5) 0.0427(18) Uani 1 1 d . . .
H87 H 0.0476 0.1085 0.6484 0.051 Uiso 1 1 calc R . .
C88 C -0.0836(6) 0.1664(5) 0.7711(5) 0.0332(15) Uani 1 1 d . . .
H88 H -0.0358 0.1958 0.7996 0.040 Uiso 1 1 calc R . .
C89 C -0.2784(6) 0.3769(5) 0.8912(5) 0.0310(15) Uani 1 1 d . . .
C90 C -0.2528(6) 0.4472(5) 0.9434(5) 0.0384(17) Uani 1 1 d . . .
H90 H -0.2300 0.4275 1.0044 0.046 Uiso 1 1 calc R . .
C91 C -0.2595(6) 0.5457(5) 0.9092(5) 0.0419(17) Uani 1 1 d . . .
H91 H -0.2414 0.5930 0.9463 0.050 Uiso 1 1 calc R . .
C92 C -0.2923(6) 0.5739(5) 0.8217(5) 0.0423(18) Uani 1 1 d . . .
H92 H -0.2980 0.6416 0.7984 0.051 Uiso 1 1 calc R . .
C93 C -0.3179(6) 0.5053(5) 0.7656(5) 0.0402(17) Uani 1 1 d . . .
H93 H -0.3391 0.5252 0.7039 0.048 Uiso 1 1 calc R . .
C94 C -0.3118(6) 0.4076(5) 0.8016(5) 0.0338(15) Uani 1 1 d . . .
H94 H -0.3305 0.3606 0.7648 0.041 Uiso 1 1 calc R . .
N1 N 0.2535(5) 0.5379(4) 0.3271(4) 0.0354(13) Uani 1 1 d . . .
N2 N 0.3964(5) 0.5549(4) 0.4076(4) 0.0309(12) Uani 1 1 d . . .
N3 N -0.1568(4) 0.0733(4) 1.2267(4) 0.0307(12) Uani 1 1 d . . .
N4 N -0.2949(4) 0.0555(4) 1.1443(3) 0.0277(11) Uani 1 1 d . . .
C61 C 0.1166(6) 0.2149(5) 0.9438(6) 0.0412(17) Uani 1 1 d . . .
H61 H 0.1543 0.2390 0.8817 0.049 Uiso 1 1 calc R . .
C62 C 0.0433(6) 0.2821(5) 1.0174(6) 0.0433(18) Uani 1 1 d . . .
H62 H 0.0282 0.3532 1.0058 0.052 Uiso 1 1 calc R . .
C63 C -0.0085(6) 0.2457(5) 1.1086(5) 0.0367(16) Uani 1 1 d . . .
H63 H -0.0564 0.2925 1.1599 0.044 Uiso 1 1 calc R . .
C65 C 0.3473(7) -0.0839(6) 1.0370(7) 0.060(2) Uani 1 1 d . . .
H65 H 0.3245 -0.0381 1.0914 0.072 Uiso 1 1 calc R . .
C66 C 0.4654(7) -0.1197(6) 0.9906(8) 0.072(3) Uani 1 1 d . . .
H66 H 0.5234 -0.0979 1.0133 0.086 Uiso 1 1 calc R . .
P1 P -0.01146(14) 0.69092(12) 0.47468(11) 0.0309(4) Uani 1 1 d . . .
P2 P 0.35360(14) 0.37853(11) 0.61235(11) 0.0307(4) Uani 1 1 d . . .
P3 P 0.10616(14) -0.06457(12) 1.07606(12) 0.0324(4) Uani 1 1 d . . .
P4 P -0.25841(14) 0.24594(12) 0.93802(11) 0.0302(4) Uani 1 1 d . . .
P5 P -0.1293(5) 0.5514(4) 1.2038(4) 0.0325(12) Uani 0.538(6) 1 d PDU A 1
F1 F -0.2553(7) 0.6331(6) 1.2336(8) 0.067(3) Uani 0.538(6) 1 d PDU A 1
F2 F -0.1313(9) 0.5573(8) 1.0902(5) 0.072(2) Uani 0.538(6) 1 d PDU A 1
F3 F -0.0604(9) 0.6381(7) 1.1872(7) 0.050(3) Uani 0.538(6) 1 d PDU A 1
F4 F -0.0053(6) 0.4693(6) 1.1771(7) 0.057(2) Uani 0.538(6) 1 d PDU A 1
F5 F -0.1228(7) 0.5431(6) 1.3186(4) 0.0400(19) Uani 0.538(6) 1 d PDU A 1
F6 F -0.1978(8) 0.4640(6) 1.2218(7) 0.053(2) Uani 0.538(6) 1 d PDU A 1
P5A P -0.1481(6) 0.5678(5) 1.2011(5) 0.0470(19) Uani 0.462(6) 1 d PDU A 2
F1A F -0.2627(8) 0.6144(7) 1.2892(6) 0.064(3) Uani 0.462(6) 1 d PDU A 2
F2A F -0.2149(8) 0.6382(7) 1.1263(6) 0.065(2) Uani 0.462(6) 1 d PDU A 2
F3A F -0.0942(9) 0.6575(7) 1.2199(8) 0.053(3) Uani 0.462(6) 1 d PDU A 2
F4A F -0.0363(8) 0.5240(8) 1.1138(7) 0.087(3) Uani 0.462(6) 1 d PDU A 2
F5A F -0.0855(8) 0.4969(7) 1.2794(8) 0.070(3) Uani 0.462(6) 1 d PDU A 2
F6A F -0.2062(9) 0.4804(7) 1.1833(8) 0.059(3) Uani 0.462(6) 1 d PDU A 2
P6 P 0.2287(9) 0.0763(7) 1.3468(7) 0.0339(18) Uani 0.488(11) 1 d PU B 1
F7 F 0.2096(9) 0.0959(8) 1.2374(7) 0.041(2) Uani 0.488(11) 1 d PU B 1
F8 F 0.2921(13) 0.1686(11) 1.3349(14) 0.050(3) Uani 0.488(11) 1 d PU B 1
F9 F 0.3552(8) -0.0016(8) 1.2988(10) 0.057(3) Uani 0.488(11) 1 d PU B 1
F10 F 0.2556(11) 0.0517(10) 1.4532(8) 0.064(3) Uani 0.488(11) 1 d PU B 1
F11 F 0.1639(12) -0.0132(10) 1.3550(11) 0.044(3) Uani 0.488(11) 1 d PU B 1
F12 F 0.1014(9) 0.1550(9) 1.3892(9) 0.059(3) Uani 0.488(11) 1 d PU B 1
P6A P 0.2249(8) 0.0770(7) 1.3520(7) 0.041(2) Uani 0.512(11) 1 d PDU B 2
F7A F 0.1164(9) 0.1728(6) 1.3424(8) 0.053(2) Uani 0.512(11) 1 d PDU B 2
F8A F 0.3141(12) 0.1463(10) 1.3273(12) 0.061(4) Uani 0.512(11) 1 d PDU B 2
F9A F 0.2490(11) 0.0557(9) 1.2358(6) 0.072(3) Uani 0.512(11) 1 d PDU B 2
F10A F 0.3300(7) -0.0174(6) 1.3641(10) 0.065(3) Uani 0.512(11) 1 d PDU B 2
F11A F 0.1319(10) 0.0087(8) 1.3782(9) 0.046(3) Uani 0.512(11) 1 d PDU B 2
F12A F 0.1969(9) 0.1021(8) 1.4685(5) 0.057(2) Uani 0.512(11) 1 d PDU B 2

loop_
_atom_site_aniso_label
_atom_site_aniso_U_11
_atom_site_aniso_U_22
_atom_site_aniso_U_33
_atom_site_aniso_U_23
_atom_site_aniso_U_13
_atom_site_aniso_U_12
C1 0.029(4) 0.028(4) 0.032(3) 0.002(3) -0.009(3) -0.004(3)
C2 0.037(3) 0.092(5) 0.027(3) -0.004(3) -0.004(3) -0.010(4)
C3 0.040(3) 0.074(5) 0.033(3) 0.012(3) -0.006(3) -0.011(3)
C4 0.033(3) 0.053(4) 0.036(3) 0.001(3) -0.003(2) -0.014(3)
C5 0.037(3) 0.061(4) 0.057(4) -0.014(3) -0.007(3) -0.002(3)
C6 0.042(4) 0.092(5) 0.053(4) -0.032(4) 0.000(3) -0.009(4)
C7 0.050(5) 0.164(10) 0.033(4) 0.005(5) -0.014(4) -0.028(6)
C8 0.056(5) 0.046(4) 0.052(4) 0.019(3) 0.002(3) -0.001(3)
C9 0.052(5) 0.153(9) 0.036(4) 0.029(5) -0.004(4) -0.036(5)
C10 0.034(4) 0.046(4) 0.042(4) -0.012(3) -0.014(3) -0.003(3)
C11 0.021(3) 0.033(4) 0.049(4) -0.005(3) -0.011(3) -0.007(3)
C12 0.028(3) 0.027(4) 0.036(4) 0.003(3) -0.015(3) -0.006(3)
C13 0.033(3) 0.029(4) 0.039(4) 0.005(3) -0.003(3) -0.013(3)
C14 0.040(4) 0.044(4) 0.056(4) 0.019(3) -0.015(3) -0.019(3)
C15 0.042(4) 0.025(4) 0.085(6) 0.007(4) -0.019(4) -0.020(3)
C16 0.035(4) 0.030(4) 0.071(5) -0.007(3) -0.017(4) -0.008(3)
C17 0.039(4) 0.023(3) 0.037(4) 0.005(3) -0.006(3) -0.007(3)
C18 0.038(4) 0.029(4) 0.080(5) -0.006(3) -0.010(4) -0.008(3)
C19 0.029(4) 0.040(4) 0.108(6) -0.015(4) -0.002(4) -0.008(3)
C20 0.037(4) 0.031(4) 0.084(5) 0.004(4) 0.009(4) -0.002(3)
C21 0.052(5) 0.039(4) 0.044(4) -0.005(3) 0.006(4) -0.002(4)
C22 0.041(4) 0.035(4) 0.043(4) -0.001(3) 0.001(3) -0.005(3)
C23 0.033(4) 0.023(3) 0.031(3) 0.000(3) 0.001(3) -0.007(3)
C24 0.046(4) 0.025(4) 0.039(4) 0.008(3) -0.008(3) -0.010(3)
C25 0.057(5) 0.034(4) 0.036(4) 0.003(3) -0.010(4) -0.010(4)
C26 0.051(5) 0.041(5) 0.052(5) -0.005(4) -0.018(4) -0.011(4)
C27 0.071(6) 0.039(4) 0.053(5) 0.009(4) -0.018(4) -0.030(4)
C28 0.053(5) 0.033(4) 0.040(4) -0.003(3) -0.012(4) -0.010(3)
C29 0.036(4) 0.028(4) 0.028(3) -0.003(3) -0.003(3) -0.010(3)
C30 0.045(4) 0.036(4) 0.027(3) 0.000(3) -0.011(3) -0.024(3)
C31 0.034(4) 0.041(4) 0.022(3) 0.000(3) -0.013(3) -0.015(3)
C32 0.030(4) 0.039(4) 0.028(3) 0.007(3) -0.008(3) -0.007(3)
C33 0.045(4) 0.037(4) 0.041(4) 0.006(3) -0.018(4) -0.010(3)
C34 0.031(4) 0.061(5) 0.038(4) 0.005(3) -0.016(3) -0.020(3)
C35 0.043(4) 0.035(4) 0.030(3) 0.006(3) -0.003(3) -0.020(3)
C36 0.034(4) 0.027(4) 0.026(3) 0.003(3) -0.003(3) -0.013(3)
C37 0.036(4) 0.029(4) 0.035(4) 0.004(3) -0.008(3) -0.006(3)
C38 0.046(4) 0.034(4) 0.047(4) -0.010(3) -0.004(3) -0.014(3)
C39 0.040(4) 0.038(4) 0.035(3) 0.012(3) 0.000(3) -0.012(3)
C40 0.041(4) 0.025(4) 0.040(4) 0.010(3) -0.008(3) -0.003(3)
C41 0.044(4) 0.046(4) 0.031(4) 0.001(3) -0.016(3) -0.013(3)
C42 0.038(4) 0.022(3) 0.033(4) 0.010(3) -0.014(3) -0.008(3)
C43 0.048(4) 0.034(4) 0.040(4) 0.008(3) -0.012(4) -0.011(3)
C44 0.040(4) 0.041(4) 0.042(4) 0.007(3) -0.002(4) 0.001(4)
C45 0.067(6) 0.037(4) 0.027(4) 0.005(3) -0.012(4) 0.007(4)
C46 0.061(5) 0.030(4) 0.042(4) -0.004(3) -0.025(4) -0.004(4)
C47 0.045(4) 0.034(4) 0.037(4) 0.004(3) -0.014(3) -0.010(3)
C48 0.029(3) 0.027(3) 0.022(3) 0.000(2) -0.004(3) -0.004(3)
C49 0.030(3) 0.053(4) 0.027(3) 0.009(3) -0.005(2) -0.007(3)
C50 0.032(3) 0.051(4) 0.031(3) 0.000(3) -0.004(2) -0.009(3)
C51 0.037(3) 0.043(3) 0.031(3) 0.008(2) -0.007(2) -0.014(3)
C52 0.055(4) 0.047(3) 0.042(3) 0.007(3) -0.010(3) -0.020(3)
C53 0.044(4) 0.043(3) 0.044(3) 0.017(3) -0.009(3) -0.008(3)
C54 0.041(4) 0.083(5) 0.027(3) 0.010(3) -0.014(3) -0.021(4)
C55 0.043(4) 0.083(5) 0.029(3) 0.012(3) -0.006(3) -0.014(3)
C56 0.037(3) 0.053(4) 0.039(3) -0.011(3) -0.006(3) 0.005(3)
C57 0.026(3) 0.039(3) 0.031(3) -0.004(3) -0.008(3) -0.010(3)
C58 0.029(3) 0.035(4) 0.027(3) -0.002(3) -0.009(3) -0.008(3)
C59 0.025(3) 0.025(3) 0.040(4) 0.006(3) -0.007(3) -0.007(3)
C60 0.032(3) 0.028(4) 0.047(4) -0.004(3) -0.009(3) -0.001(3)
C64 0.033(4) 0.025(4) 0.048(4) 0.002(3) -0.004(3) -0.002(3)
C67 0.036(4) 0.039(4) 0.078(5) -0.005(4) 0.009(4) -0.007(3)
C68 0.049(5) 0.042(5) 0.052(4) -0.001(3) 0.006(4) -0.004(4)
C69 0.045(4) 0.035(4) 0.036(4) 0.005(3) -0.010(3) -0.007(3)
C70 0.029(4) 0.031(4) 0.034(4) 0.001(3) -0.007(3) -0.005(3)
C71 0.042(4) 0.037(4) 0.042(4) 0.005(3) -0.012(4) -0.009(3)
C72 0.043(4) 0.045(5) 0.047(4) 0.006(4) -0.024(4) -0.007(4)
C73 0.056(5) 0.050(5) 0.051(5) -0.006(4) -0.017(4) -0.022(4)
C74 0.066(5) 0.040(5) 0.054(5) 0.001(4) -0.014(4) -0.023(4)
C75 0.048(4) 0.038(4) 0.033(4) 0.011(3) -0.007(3) -0.018(3)
C76 0.036(4) 0.039(4) 0.030(3) 0.007(3) -0.018(3) -0.016(3)
C77 0.031(3) 0.029(3) 0.022(3) 0.000(3) -0.009(3) -0.003(3)
C78 0.036(4) 0.029(4) 0.023(3) 0.000(3) -0.010(3) -0.009(3)
C79 0.044(4) 0.036(4) 0.033(4) 0.001(3) -0.014(3) -0.017(3)
C80 0.028(3) 0.046(4) 0.036(4) -0.001(3) -0.015(3) -0.006(3)
C81 0.033(4) 0.040(4) 0.037(4) 0.003(3) -0.009(3) -0.008(3)
C82 0.039(4) 0.047(4) 0.035(4) 0.005(3) -0.020(3) -0.018(3)
C83 0.036(4) 0.031(4) 0.028(3) 0.002(3) -0.006(3) -0.006(3)
C84 0.033(4) 0.033(4) 0.032(4) 0.000(3) -0.010(3) -0.005(3)
C85 0.057(5) 0.040(5) 0.038(4) 0.004(3) -0.024(4) -0.007(4)
C86 0.058(5) 0.041(4) 0.030(4) -0.003(3) -0.014(4) 0.004(4)
C87 0.049(5) 0.031(4) 0.038(4) 0.010(3) -0.005(4) -0.003(3)
C88 0.035(4) 0.029(4) 0.036(4) 0.007(3) -0.010(3) -0.008(3)
C89 0.027(3) 0.035(4) 0.032(3) 0.001(3) -0.007(3) -0.010(3)
C90 0.035(4) 0.048(5) 0.032(4) -0.004(3) -0.004(3) -0.013(3)
C91 0.045(4) 0.036(4) 0.044(4) -0.010(3) -0.007(3) -0.009(3)
C92 0.043(4) 0.018(3) 0.053(4) -0.009(3) 0.006(3) 0.000(3)
C93 0.037(4) 0.050(5) 0.030(4) 0.000(3) -0.002(3) -0.012(3)
C94 0.043(4) 0.028(4) 0.032(3) 0.003(3) -0.006(3) -0.016(3)
N1 0.028(3) 0.049(3) 0.028(3) -0.006(2) -0.007(2) -0.005(2)
N2 0.027(3) 0.035(3) 0.028(3) 0.004(2) -0.003(2) -0.008(2)
N3 0.026(3) 0.035(3) 0.030(3) -0.003(2) -0.006(2) -0.007(2)
N4 0.029(3) 0.032(3) 0.024(2) 0.0016(19) -0.010(2) -0.008(2)
C61 0.036(4) 0.039(4) 0.054(4) 0.008(3) -0.015(3) -0.016(3)
C62 0.035(4) 0.025(4) 0.068(5) 0.008(3) -0.021(4) -0.001(3)
C63 0.027(3) 0.032(4) 0.049(4) -0.013(3) -0.005(3) -0.003(3)
C65 0.033(4) 0.055(5) 0.087(6) -0.038(4) -0.002(4) -0.005(4)
C66 0.049(5) 0.049(5) 0.123(8) -0.029(5) -0.016(5) -0.019(4)
P1 0.0323(9) 0.0273(9) 0.0305(9) 0.0038(7) -0.0055(8) -0.0062(7)
P2 0.0364(10) 0.0315(10) 0.0278(9) 0.0041(7) -0.0109(8) -0.0129(8)
P3 0.0325(10) 0.0284(9) 0.0344(9) 0.0032(7) -0.0061(8) -0.0073(8)
P4 0.0311(9) 0.0354(10) 0.0281(9) 0.0044(7) -0.0115(8) -0.0128(8)
P5 0.035(2) 0.034(2) 0.036(2) 0.0062(17) -0.0159(17) -0.0163(18)
F1 0.053(4) 0.055(4) 0.096(6) -0.007(4) -0.039(4) 0.003(4)
F2 0.099(5) 0.094(5) 0.044(4) 0.015(4) -0.039(4) -0.045(4)
F3 0.063(5) 0.055(5) 0.045(5) 0.015(4) -0.018(4) -0.037(4)
F4 0.041(4) 0.058(5) 0.078(5) -0.028(4) -0.015(4) -0.014(3)
F5 0.043(4) 0.051(4) 0.022(3) -0.011(3) 0.005(3) -0.016(3)
F6 0.058(5) 0.053(5) 0.059(5) 0.006(4) -0.017(4) -0.034(4)
P5A 0.049(3) 0.051(3) 0.046(3) 0.005(2) -0.013(2) -0.022(2)
F1A 0.069(5) 0.074(5) 0.038(4) -0.009(4) 0.019(4) -0.030(4)
F2A 0.061(5) 0.082(5) 0.060(4) 0.032(4) -0.023(4) -0.030(4)
F3A 0.050(5) 0.053(5) 0.059(6) -0.005(4) 0.003(4) -0.029(4)
F4A 0.061(5) 0.090(5) 0.092(5) -0.025(5) 0.017(5) -0.013(4)
F5A 0.061(5) 0.077(5) 0.086(6) 0.030(4) -0.034(4) -0.033(4)
F6A 0.059(5) 0.054(5) 0.078(6) -0.003(4) -0.022(4) -0.029(4)
P6 0.038(3) 0.038(3) 0.034(3) -0.004(3) -0.012(3) -0.019(3)
F7 0.037(4) 0.047(5) 0.045(4) 0.017(4) -0.023(4) -0.011(4)
F8 0.041(5) 0.038(5) 0.073(6) -0.015(4) -0.007(4) -0.016(4)
F9 0.038(4) 0.050(5) 0.084(6) -0.014(4) -0.015(4) -0.007(4)
F10 0.080(6) 0.083(6) 0.048(4) 0.013(4) -0.032(4) -0.041(4)
F11 0.052(5) 0.036(5) 0.054(6) 0.005(4) -0.015(4) -0.025(4)
F12 0.043(4) 0.062(5) 0.062(5) -0.015(4) 0.018(4) -0.019(4)
P6A 0.041(3) 0.042(3) 0.042(3) 0.005(3) -0.006(3) -0.017(3)
F7A 0.056(5) 0.042(4) 0.069(5) 0.019(4) -0.034(4) -0.010(3)
F8A 0.058(6) 0.056(6) 0.078(6) 0.005(5) -0.014(5) -0.032(5)
F9A 0.084(6) 0.077(6) 0.052(4) -0.008(4) -0.002(4) -0.023(5)
F10A 0.037(4) 0.046(4) 0.105(6) -0.008(5) -0.017(4) 0.002(3)
F11A 0.051(5) 0.044(5) 0.048(5) 0.005(4) -0.015(4) -0.021(4)
F12A 0.073(5) 0.067(5) 0.037(3) -0.017(3) -0.019(4) -0.020(4)

loop_
_atom_type_symbol
_atom_type_description
_atom_type_scat_dispersion_real
_atom_type_scat_dispersion_imag
_atom_type_scat_source
C C 0.0033 0.0016 'International Tables Vol C Tables 4.2.6.8 and 6.1.1.4'
H H 0.0000 0.0000 'International Tables Vol C Tables 4.2.6.8 and 6.1.1.4'
N N 0.0061 0.0033 'International Tables Vol C Tables 4.2.6.8 and 6.1.1.4'
F F 0.0171 0.0103 'International Tables Vol C Tables 4.2.6.8 and 6.1.1.4'
P P 0.1023 0.0942 'International Tables Vol C Tables 4.2.6.8 and 6.1.1.4'

loop_
_geom_angle_atom_site_label_1
_geom_angle_atom_site_label_2
_geom_angle_atom_site_label_3
_geom_angle
N2 C1 N1 122.7(6)
N2 C1 H1 118.7
N1 C1 H1 118.7
N1 C2 C7 109.4(5)
N1 C2 C3 108.3(5)
C7 C2 C3 115.7(7)
N1 C2 C6 105.3(5)
C7 C2 C6 114.2(6)
C3 C2 C6 103.2(5)
C2 C3 C4 99.6(5)
C2 C3 C8 114.0(5)
C4 C3 C8 114.4(5)
C2 C3 C9 111.8(6)
C4 C3 C9 109.0(5)
C8 C3 C9 107.9(6)
N2 C4 C3 107.9(4)
N2 C4 C5 108.5(5)
C3 C4 C5 104.2(5)
N2 C4 H4 111.9
C3 C4 H4 111.9
C5 C4 H4 111.9
C4 C5 C6 105.8(5)
C4 C5 H5A 110.6
C6 C5 H5A 110.6
C4 C5 H5B 110.6
C6 C5 H5B 110.6
H5A C5 H5B 108.7
C5 C6 C2 103.6(5)
C5 C6 H6A 111.0
C2 C6 H6A 111.0
C5 C6 H6B 111.0
C2 C6 H6B 111.0
H6A C6 H6B 109.0
C2 C7 H7A 109.5
C2 C7 H7B 109.5
H7A C7 H7B 109.5
C2 C7 H7C 109.5
H7A C7 H7C 109.5
H7B C7 H7C 109.5
C3 C8 H8A 109.5
C3 C8 H8B 109.5
H8A C8 H8B 109.5
C3 C8 H8C 109.5
H8A C8 H8C 109.5
H8B C8 H8C 109.5
C3 C9 H9A 109.5
C3 C9 H9B 109.5
H9A C9 H9B 109.5
C3 C9 H9C 109.5
H9A C9 H9C 109.5
H9B C9 H9C 109.5
N1 C10 C11 114.3(5)
N1 C10 H10A 108.7
C11 C10 H10A 108.7
N1 C10 H10B 108.7
C11 C10 H10B 108.7
H10A C10 H10B 107.6
C16 C11 C12 119.9(7)
C16 C11 C10 117.5(6)
C12 C11 C10 122.6(6)
C11 C12 C13 118.9(6)
C11 C12 P1 119.2(5)
C13 C12 P1 121.9(5)
C14 C13 C12 119.7(7)
C14 C13 H13 120.2
C12 C13 H13 120.2
C15 C14 C13 120.2(7)
C15 C14 H14 119.9
C13 C14 H14 119.9
C16 C15 C14 119.8(7)
C16 C15 H15 120.1
C14 C15 H15 120.1
C15 C16 C11 121.6(7)
C15 C16 H16 119.2
C11 C16 H16 119.2
C22 C17 C18 117.5(7)
C22 C17 P1 125.7(5)
C18 C17 P1 116.4(5)
C19 C18 C17 121.7(8)
C19 C18 H18 119.2
C17 C18 H18 119.2
C20 C19 C18 118.9(8)
C20 C19 H19 120.6
C18 C19 H19 120.6
C19 C20 C21 121.0(7)
C19 C20 H20 119.5
C21 C20 H20 119.5
C20 C21 C22 120.4(7)
C20 C21 H21 119.8
C22 C21 H21 119.8
C17 C22 C21 120.4(7)
C17 C22 H22 119.8
C21 C22 H22 119.8
C24 C23 C28 118.0(6)
C24 C23 P1 126.6(5)
C28 C23 P1 115.3(5)
C25 C24 C23 121.3(6)
C25 C24 H24 119.3
C23 C24 H24 119.3
C24 C25 C26 120.3(7)
C24 C25 H25 119.8
C26 C25 H25 119.8
C27 C26 C25 119.9(7)
C27 C26 H26 120.0
C25 C26 H26 120.0
C26 C27 C28 119.9(7)
C26 C27 H27 120.0
C28 C27 H27 120.0
C27 C28 C23 120.5(6)
C27 C28 H28 119.7
C23 C28 H28 119.7
N2 C29 C30 112.2(5)
N2 C29 H29A 109.2
C30 C29 H29A 109.2
N2 C29 H29B 109.2
C30 C29 H29B 109.2
H29A C29 H29B 107.9
C35 C30 C31 118.9(6)
C35 C30 C29 117.8(6)
C31 C30 C29 123.3(6)
C30 C31 C32 119.4(6)
C30 C31 P2 118.9(5)
C32 C31 P2 121.5(5)
C31 C32 C33 121.0(6)
C31 C32 H32 119.5
C33 C32 H32 119.5
C34 C33 C32 119.8(6)
C34 C33 H33 120.1
C32 C33 H33 120.1
C33 C34 C35 118.7(6)
C33 C34 H34 120.7
C35 C34 H34 120.7
C30 C35 C34 122.3(6)
C30 C35 H35 118.9
C34 C35 H35 118.9
C37 C36 C41 119.3(6)
C37 C36 P2 117.8(5)
C41 C36 P2 122.8(5)
C36 C37 C38 118.9(6)
C36 C37 H37 120.5
C38 C37 H37 120.5
C39 C38 C37 121.5(6)
C39 C38 H38 119.3
C37 C38 H38 119.3
C40 C39 C38 119.5(6)
C40 C39 H39 120.2
C38 C39 H39 120.2
C39 C40 C41 120.2(7)
C39 C40 H40 119.9
C41 C40 H40 119.9
C40 C41 C36 120.5(6)
C40 C41 H41 119.7
C36 C41 H41 119.7
C47 C42 C43 118.7(6)
C47 C42 P2 125.4(5)
C43 C42 P2 115.9(5)
C44 C43 C42 120.8(7)
C44 C43 H43 119.6
C42 C43 H43 119.6
C43 C44 C45 119.8(7)
C43 C44 H44 120.1
C45 C44 H44 120.1
C46 C45 C44 119.5(7)
C46 C45 H45 120.2
C44 C45 H45 120.2
C45 C46 C47 119.9(7)
C45 C46 H46 120.0
C47 C46 H46 120.0
C42 C47 C46 121.2(7)
C42 C47 H47 119.4
C46 C47 H47 119.4
N3 C48 N4 123.4(6)
N3 C48 H48 118.3
N4 C48 H48 118.3
N3 C49 C54 111.1(5)
N3 C49 C53 106.6(4)
C54 C49 C53 113.4(5)
N3 C49 C50 106.1(4)
C54 C49 C50 115.4(5)
C53 C49 C50 103.4(4)
C56 C50 C55 108.8(5)
C56 C50 C51 113.4(4)
C55 C50 C51 108.9(5)
C56 C50 C49 115.0(5)
C55 C50 C49 111.2(5)
C51 C50 C49 99.2(4)
N4 C51 C52 107.3(4)
N4 C51 C50 107.6(4)
C52 C51 C50 104.0(4)
N4 C51 H51 112.5
C52 C51 H51 112.5
C50 C51 H51 112.5
C51 C52 C53 103.6(5)
C51 C52 H52A 111.0
C53 C52 H52A 111.0
C51 C52 H52B 111.0
C53 C52 H52B 111.0
H52A C52 H52B 109.0
C49 C53 C52 106.5(5)
C49 C53 H53A 110.4
C52 C53 H53A 110.4
C49 C53 H53B 110.4
C52 C53 H53B 110.4
H53A C53 H53B 108.6
C49 C54 H54A 109.5
C49 C54 H54B 109.5
H54A C54 H54B 109.5
C49 C54 H54C 109.5
H54A C54 H54C 109.5
H54B C54 H54C 109.5
C50 C55 H55A 109.5
C50 C55 H55B 109.5
H55A C55 H55B 109.5
C50 C55 H55C 109.5
H55A C55 H55C 109.5
H55B C55 H55C 109.5
C50 C56 H56A 109.5
C50 C56 H56B 109.5
H56A C56 H56B 109.5
C50 C56 H56C 109.5
H56A C56 H56C 109.5
H56B C56 H56C 109.5
C58 C57 N3 112.7(5)
C58 C57 H57A 109.0
N3 C57 H57A 109.0
C58 C57 H57B 109.0
N3 C57 H57B 109.0
H57A C57 H57B 107.8
C63 C58 C59 119.2(6)
C63 C58 C57 119.4(6)
C59 C58 C57 121.3(6)
C60 C59 C58 118.0(6)
C60 C59 P3 123.2(5)
C58 C59 P3 118.8(5)
C59 C60 C61 122.7(7)
C59 C60 H60 118.7
C61 C60 H60 118.7
C65 C64 C69 118.4(7)
C65 C64 P3 116.7(5)
C69 C64 P3 124.8(5)
C68 C67 C66 118.5(7)
C68 C67 H67 120.7
C66 C67 H67 120.7
C67 C68 C69 120.1(8)
C67 C68 H68 120.0
C69 C68 H68 120.0
C64 C69 C68 120.8(7)
C64 C69 H69 119.6
C68 C69 H69 119.6
C75 C70 C71 118.2(6)
C75 C70 P3 116.4(5)
C71 C70 P3 125.4(5)
C72 C71 C70 120.6(7)
C72 C71 H71 119.7
C70 C71 H71 119.7
C71 C72 C73 120.2(7)
C71 C72 H72 119.9
C73 C72 H72 119.9
C74 C73 C72 119.3(7)
C74 C73 H73 120.3
C72 C73 H73 120.3
C75 C74 C73 120.6(7)
C75 C74 H74 119.7
C73 C74 H74 119.7
C74 C75 C70 121.0(6)
C74 C75 H75 119.5
C70 C75 H75 119.5
N4 C76 C77 114.0(5)
N4 C76 H76A 108.8
C77 C76 H76A 108.8
N4 C76 H76B 108.8
C77 C76 H76B 108.8
H76A C76 H76B 107.7
C82 C77 C78 119.6(5)
C82 C77 C76 119.5(6)
C78 C77 C76 120.8(6)
C79 C78 C77 117.2(6)
C79 C78 P4 123.7(5)
C77 C78 P4 119.0(4)
C80 C79 C78 122.1(6)
C80 C79 H79 119.0
C78 C79 H79 119.0
C81 C80 C79 120.6(6)
C81 C80 H80 119.7
C79 C80 H80 119.7
C80 C81 C82 119.3(7)
C80 C81 H81 120.4
C82 C81 H81 120.4
C81 C82 C77 121.2(7)
C81 C82 H82 119.4
C77 C82 H82 119.4
C88 C83 C84 117.8(6)
C88 C83 P4 117.0(5)
C84 C83 P4 125.2(5)
C85 C84 C83 119.9(6)
C85 C84 H84 120.0
C83 C84 H84 120.0
C86 C85 C84 121.0(7)
C86 C85 H85 119.5
C84 C85 H85 119.5
C85 C86 C87 120.3(7)
C85 C86 H86 119.9
C87 C86 H86 119.9
C86 C87 C88 120.0(7)
C86 C87 H87 120.0
C88 C87 H87 120.0
C87 C88 C83 121.0(6)
C87 C88 H88 119.5
C83 C88 H88 119.5
C90 C89 C94 118.0(6)
C90 C89 P4 118.8(5)
C94 C89 P4 123.1(5)
C89 C90 C91 121.8(6)
C89 C90 H90 119.1
C91 C90 H90 119.1
C92 C91 C90 119.1(6)
C92 C91 H91 120.5
C90 C91 H91 120.5
C91 C92 C93 121.3(7)
C91 C92 H92 119.3
C93 C92 H92 119.3
C94 C93 C92 118.6(7)
C94 C93 H93 120.7
C92 C93 H93 120.7
C93 C94 C89 121.2(6)
C93 C94 H94 119.4
C89 C94 H94 119.4
C1 N1 C10 120.6(5)
C1 N1 C2 118.8(5)
C10 N1 C2 120.0(5)
C1 N2 C29 120.7(5)
C1 N2 C4 118.2(5)
C29 N2 C4 121.1(5)
C48 N3 C57 121.1(5)
C48 N3 C49 118.7(5)
C57 N3 C49 120.1(4)
C48 N4 C76 119.8(5)
C48 N4 C51 119.7(4)
C76 N4 C51 120.2(5)
C62 C61 C60 118.9(7)
C62 C61 H61 120.5
C60 C61 H61 120.5
C61 C62 C63 119.8(7)
C61 C62 H62 120.1
C63 C62 H62 120.1
C62 C63 C58 121.3(6)
C62 C63 H63 119.3
C58 C63 H63 119.3
C66 C65 C64 120.5(7)
C66 C65 H65 119.7
C64 C65 H65 119.7
C65 C66 C67 121.7(8)
C65 C66 H66 119.2
C67 C66 H66 119.2
C17 P1 C23 102.4(3)
C17 P1 C12 100.2(3)
C23 P1 C12 102.8(3)
C36 P2 C42 99.1(3)
C36 P2 C31 104.4(3)
C42 P2 C31 102.6(3)
C64 P3 C70 102.5(3)
C64 P3 C59 100.9(3)
C70 P3 C59 103.7(3)
C83 P4 C89 100.2(3)
C83 P4 C78 103.8(3)
C89 P4 C78 103.3(3)
F4 P5 F2 89.1(5)
F4 P5 F1 178.5(6)
F2 P5 F1 92.2(6)
F4 P5 F3 89.2(5)
F2 P5 F3 89.9(5)
F1 P5 F3 91.5(5)
F4 P5 F6 90.5(5)
F2 P5 F6 90.8(5)
F1 P5 F6 88.7(5)
F3 P5 F6 179.3(6)
F4 P5 F5 89.0(5)
F2 P5 F5 178.1(6)
F1 P5 F5 89.7(5)
F3 P5 F5 89.8(4)
F6 P5 F5 89.5(5)
F4A P5A F2A 91.2(6)
F4A P5A F5A 90.8(6)
F2A P5A F5A 177.8(7)
F4A P5A F3A 91.3(5)
F2A P5A F3A 89.7(6)
F5A P5A F3A 91.2(6)
F4A P5A F6A 90.2(6)
F2A P5A F6A 89.3(5)
F5A P5A F6A 89.8(6)
F3A P5A F6A 178.2(7)
F4A P5A F1A 179.0(7)
F2A P5A F1A 87.9(6)
F5A P5A F1A 90.1(6)
F3A P5A F1A 88.2(5)
F6A P5A F1A 90.3(5)
F10 P6 F7 176.4(9)
F10 P6 F11 92.4(8)
F7 P6 F11 87.6(7)
F10 P6 F12 93.8(8)
F7 P6 F12 89.9(7)
F11 P6 F12 89.6(8)
F10 P6 F9 89.1(7)
F7 P6 F9 87.3(7)
F11 P6 F9 90.3(7)
F12 P6 F9 177.2(9)
F10 P6 F8 89.8(9)
F7 P6 F8 90.3(9)
F11 P6 F8 177.8(10)
F12 P6 F8 89.7(8)
F9 P6 F8 90.3(8)
F10A P6A F8A 90.2(7)
F10A P6A F9A 91.9(6)
F8A P6A F9A 89.3(8)
F10A P6A F7A 178.6(8)
F8A P6A F7A 90.4(7)
F9A P6A F7A 89.4(6)
F10A P6A F11A 90.9(7)
F8A P6A F11A 178.8(8)
F9A P6A F11A 91.3(6)
F7A P6A F11A 88.5(6)
F10A P6A F12A 90.2(6)
F8A P6A F12A 90.6(7)
F9A P6A F12A 178.0(8)
F7A P6A F12A 88.6(6)
F11A P6A F12A 88.8(6)

loop_
_geom_bond_atom_site_label_1
_geom_bond_atom_site_label_2
_geom_bond_distance
C1 N2 1.316(8)
C1 N1 1.334(7)
C1 H1 0.9500
C2 N1 1.510(8)
C2 C7 1.513(10)
C2 C3 1.519(9)
C2 C6 1.566(9)
C3 C4 1.525(8)
C3 C8 1.537(9)
C3 C9 1.553(9)
C4 N2 1.475(7)
C4 C5 1.525(8)
C4 H4 1.0000
C5 C6 1.541(8)
C5 H5A 0.9900
C5 H5B 0.9900
C6 H6A 0.9900
C6 H6B 0.9900
C7 H7A 0.9800
C7 H7B 0.9800
C7 H7C 0.9800
C8 H8A 0.9800
C8 H8B 0.9800
C8 H8C 0.9800
C9 H9A 0.9800
C9 H9B 0.9800
C9 H9C 0.9800
C10 N1 1.479(8)
C10 C11 1.506(10)
C10 H10A 0.9900
C10 H10B 0.9900
C11 C16 1.387(9)
C11 C12 1.392(9)
C12 C13 1.405(9)
C12 P1 1.845(7)
C13 C14 1.401(9)
C13 H13 0.9500
C14 C15 1.384(10)
C14 H14 0.9500
C15 C16 1.359(11)
C15 H15 0.9500
C16 H16 0.9500
C17 C22 1.388(9)
C17 C18 1.397(9)
C17 P1 1.823(7)
C18 C19 1.394(10)
C18 H18 0.9500
C19 C20 1.362(11)
C19 H19 0.9500
C20 C21 1.366(11)
C20 H20 0.9500
C21 C22 1.393(10)
C21 H21 0.9500
C22 H22 0.9500
C23 C24 1.391(8)
C23 C28 1.399(9)
C23 P1 1.836(7)
C24 C25 1.376(9)
C24 H24 0.9500
C25 C26 1.380(10)
C25 H25 0.9500
C26 C27 1.380(10)
C26 H26 0.9500
C27 C28 1.397(9)
C27 H27 0.9500
C28 H28 0.9500
C29 N2 1.459(8)
C29 C30 1.512(9)
C29 H29A 0.9900
C29 H29B 0.9900
C30 C35 1.382(9)
C30 C31 1.399(9)
C31 C32 1.400(9)
C31 P2 1.851(7)
C32 C33 1.400(9)
C32 H32 0.9500
C33 C34 1.385(10)
C33 H33 0.9500
C34 C35 1.404(9)
C34 H34 0.9500
C35 H35 0.9500
C36 C37 1.389(8)
C36 C41 1.401(8)
C36 P2 1.830(6)
C37 C38 1.405(9)
C37 H37 0.9500
C38 C39 1.375(9)
C38 H38 0.9500
C39 C40 1.374(10)
C39 H39 0.9500
C40 C41 1.392(9)
C40 H40 0.9500
C41 H41 0.9500
C42 C47 1.372(8)
C42 C43 1.400(9)
C42 P2 1.849(7)
C43 C44 1.385(9)
C43 H43 0.9500
C44 C45 1.395(10)
C44 H44 0.9500
C45 C46 1.385(11)
C45 H45 0.9500
C46 C47 1.395(9)
C46 H46 0.9500
C47 H47 0.9500
C48 N3 1.300(7)
C48 N4 1.308(7)
C48 H48 0.9500
C49 N3 1.509(7)
C49 C54 1.520(8)
C49 C53 1.538(8)
C49 C50 1.542(7)
C50 C56 1.533(8)
C50 C55 1.536(9)
C50 C51 1.537(7)
C51 N4 1.495(7)
C51 C52 1.530(8)
C51 H51 1.0000
C52 C53 1.546(8)
C52 H52A 0.9900
C52 H52B 0.9900
C53 H53A 0.9900
C53 H53B 0.9900
C54 H54A 0.9800
C54 H54B 0.9800
C54 H54C 0.9800
C55 H55A 0.9800
C55 H55B 0.9800
C55 H55C 0.9800
C56 H56A 0.9800
C56 H56B 0.9800
C56 H56C 0.9800
C57 C58 1.492(9)
C57 N3 1.503(8)
C57 H57A 0.9900
C57 H57B 0.9900
C58 C63 1.387(9)
C58 C59 1.415(9)
C59 C60 1.379(10)
C59 P3 1.842(6)
C60 C61 1.387(9)
C60 H60 0.9500
C64 C65 1.378(9)
C64 C69 1.384(9)
C64 P3 1.833(7)
C67 C68 1.375(11)
C67 C66 1.377(11)
C67 H67 0.9500
C68 C69 1.393(10)
C68 H68 0.9500
C69 H69 0.9500
C70 C75 1.387(9)
C70 C71 1.396(9)
C70 P3 1.840(7)
C71 C72 1.380(9)
C71 H71 0.9500
C72 C73 1.388(10)
C72 H72 0.9500
C73 C74 1.377(10)
C73 H73 0.9500
C74 C75 1.373(9)
C74 H74 0.9500
C75 H75 0.9500
C76 N4 1.493(7)
C76 C77 1.516(8)
C76 H76A 0.9900
C76 H76B 0.9900
C77 C82 1.402(9)
C77 C78 1.425(8)
C78 C79 1.390(9)
C78 P4 1.837(7)
C79 C80 1.384(9)
C79 H79 0.9500
C80 C81 1.376(9)
C80 H80 0.9500
C81 C82 1.377(9)
C81 H81 0.9500
C82 H82 0.9500
C83 C88 1.400(9)
C83 C84 1.410(9)
C83 P4 1.824(6)
C84 C85 1.390(9)
C84 H84 0.9500
C85 C86 1.370(11)
C85 H85 0.9500
C86 C87 1.370(10)
C86 H86 0.9500
C87 C88 1.392(9)
C87 H87 0.9500
C88 H88 0.9500
C89 C90 1.380(9)
C89 C94 1.398(8)
C89 P4 1.836(7)
C90 C91 1.386(10)
C90 H90 0.9500
C91 C92 1.364(9)
C91 H91 0.9500
C92 C93 1.396(10)
C92 H92 0.9500
C93 C94 1.383(9)
C93 H93 0.9500
C94 H94 0.9500
C61 C62 1.378(9)
C61 H61 0.9500
C62 C63 1.387(10)
C62 H62 0.9500
C63 H63 0.9500
C65 C66 1.367(11)
C65 H65 0.9500
C66 H66 0.9500
P5 F4 1.573(7)
P5 F2 1.574(7)
P5 F1 1.590(7)
P5 F3 1.595(6)
P5 F6 1.599(6)
P5 F5 1.604(6)
P5A F4A 1.572(8)
P5A F2A 1.578(7)
P5A F5A 1.593(7)
P5A F3A 1.596(7)
P5A F6A 1.598(7)
P5A F1A 1.605(8)
P6 F10 1.579(12)
P6 F7 1.579(11)
P6 F11 1.602(12)
P6 F12 1.604(12)
P6 F9 1.608(12)
P6 F8 1.623(13)
P6A F10A 1.570(9)
P6A F8A 1.577(9)
P6A F9A 1.594(9)
P6A F7A 1.597(9)
P6A F11A 1.603(9)
P6A F12A 1.604(8)
